data_4514326
loop_
_publ_author_name
'Mixdorf, Jason C.'
'Sorlin, Alexandre M.'
'Zhang, Qi'
'Nguyen, Hien M.'

_publ_section_title
;
 Asymmetric Synthesis of Allylic Fluorides via Fluorination of Racemic
 Allylic Trichloroacetimidates Catalyzed by a Chiral Diene-Iridium Complex
;
_journal_issue 2
_journal_name_full 'ACS Catalysis'
_journal_page_first 790
_journal_paper_doi 10.1021/acscatal.7b03786
_journal_volume 8
_journal_year 2017
_chemical_absolute_configuration ad
_chemical_formula_moiety 'C17 H13 Br F2 O2'
_chemical_formula_sum 'C17 H13 Br F2 O2'
_chemical_formula_weight 367.18
_space_group_crystal_system monoclinic
_space_group_IT_number 4
_space_group_name_Hall 'P 2yb'
_space_group_name_H-M_alt 'P 1 21 1'
_symmetry_space_group_name_Hall 'P 2yb'
_symmetry_space_group_name_H-M 'P 1 21 1'
_atom_sites_solution_hydrogens geom
_audit_creation_method SHELXL-2014/7
_cell_angle_alpha 90
_cell_angle_beta 92.604(5)
_cell_angle_gamma 90
_cell_formula_units_Z 8
_cell_length_a 18.1462(18)
_cell_length_b 7.5224(7)
_cell_length_c 22.412(2)
_cell_measurement_reflns_used 10705
_cell_measurement_temperature 190(2)
_cell_measurement_theta_max 25,3
_cell_measurement_theta_min 1.0
_cell_volume 3056.1(5)
_computing_cell_refinement 'HKL Scalepack (Otwinowski & Minor)'
_computing_data_collection 'Collect (Nonius BV, 2000)'
_computing_data_reduction 'HKL Denzo, Scalepack (Otwinowski & Minor)'
_computing_molecular_graphics 'Shelxtl v6.1 (Sheldrick, 2008)'
_computing_publication_material 'Shelxtl v6.1 (Sheldrick, 2008)'
_computing_structure_refinement 'SHELXL-2014/7 (Sheldrick, 2014)'
_computing_structure_solution 'Shelxtl v6.1 (Sheldrick, 2008)'
_diffrn_ambient_temperature 190(2)
_diffrn_detector_area_resol_mean 9
_diffrn_measured_fraction_theta_full 0.997
_diffrn_measured_fraction_theta_max 0.997
_diffrn_measurement_device_type 'Nonius KappaCCD'
_diffrn_measurement_method 'CCD phi and omegs scans'
_diffrn_radiation_type MoK\a
_diffrn_radiation_wavelength 0.71073
_diffrn_reflns_av_R_equivalents 0.0603
_diffrn_reflns_av_unetI/netI 0.0845
_diffrn_reflns_Laue_measured_fraction_full 0.997
_diffrn_reflns_Laue_measured_fraction_max 0.997
_diffrn_reflns_limit_h_max 21
_diffrn_reflns_limit_h_min -21
_diffrn_reflns_limit_k_max 9
_diffrn_reflns_limit_k_min -9
_diffrn_reflns_limit_l_max 26
_diffrn_reflns_limit_l_min -26
_diffrn_reflns_number 53974
_diffrn_reflns_point_group_measured_fraction_full 0.994
_diffrn_reflns_point_group_measured_fraction_max 0.993
_diffrn_reflns_theta_full 25.242
_diffrn_reflns_theta_max 25.359
_diffrn_reflns_theta_min 2.386
_diffrn_source 'fine-focus sealed tube'
_exptl_absorpt_coefficient_mu 2.715
_exptl_absorpt_correction_T_max 0.9501
_exptl_absorpt_correction_T_min 0.3831
_exptl_absorpt_correction_type multi-scan
_exptl_absorpt_process_details 'HKL Scalepack (Otwinowski & Minor)'
_exptl_crystal_colour colorless
_exptl_crystal_density_diffrn 1.596
_exptl_crystal_description plate
_exptl_crystal_F_000 1472
_exptl_crystal_size_max 0.250
_exptl_crystal_size_mid 0.180
_exptl_crystal_size_min 0.030
_refine_diff_density_max 0.347
_refine_diff_density_min -0.375
_refine_diff_density_rms 0.084
_refine_ls_abs_structure_details
;
 Flack x determined using 2601 quotients [(I+)-(I-)]/[(I+)+(I-)]
 (Parsons, Flack and Wagner, Acta Cryst. B69 (2013) 249-259).
;
_refine_ls_abs_structure_Flack 0.002(5)
_refine_ls_extinction_coef 0.0216(8)
_refine_ls_extinction_expression Fc^*^=kFc[1+0.001xFc^2^\l^3^/sin(2\q)]^-1/4^
_refine_ls_extinction_method 'SHELXL-2014/7 (Sheldrick 2014'
_refine_ls_goodness_of_fit_ref 1.024
_refine_ls_hydrogen_treatment constr
_refine_ls_matrix_type full
_refine_ls_number_parameters 794
_refine_ls_number_reflns 11122
_refine_ls_number_restraints 1
_refine_ls_restrained_S_all 1.024
_refine_ls_R_factor_all 0.0886
_refine_ls_R_factor_gt 0.0461
_refine_ls_shift/su_max 0.002
_refine_ls_shift/su_mean 0.000
_refine_ls_structure_factor_coef Fsqd
_refine_ls_weighting_details 'w=1/[\s^2^(Fo^2^)+(0.0394P)^2^] where P=(Fo^2^+2Fc^2^)/3'
_refine_ls_weighting_scheme calc
_refine_ls_wR_factor_gt 0.0804
_refine_ls_wR_factor_ref 0.0917
_reflns_Friedel_coverage 0.841
_reflns_Friedel_fraction_full 0.990
_reflns_Friedel_fraction_max 0.989
_reflns_number_gt 7497
_reflns_number_total 11122
_reflns_threshold_expression 'I > 2\s(I)'
_cod_data_source_file cs7b03786_si_005.cif
_cod_data_source_block ngu153
_cod_depositor_comments 'Adding full bibliography for 4514324--4514328.cif.'
_cod_database_code 4514326
_shelx_shelxl_version_number 2014/7
_shelx_space_group_comment
;
The symmetry employed for this shelxl refinement is uniquely defined
by the following loop, which should always be used as a source of
symmetry information in preference to the above space-group names.
They are only intended as comments.
;
_shelx_estimated_absorpt_t_min 0.550
_shelx_estimated_absorpt_t_max 0.923

loop_
_space_group_symop_operation_xyz
'x, y, z'
'-x, y+1/2, -z'

loop_
_atom_site_label
_atom_site_type_symbol
_atom_site_fract_x
_atom_site_fract_y
_atom_site_fract_z
_atom_site_U_iso_or_equiv
_atom_site_adp_type
_atom_site_occupancy
_atom_site_site_symmetry_order
_atom_site_calc_flag
_atom_site_refinement_flags_posn
_atom_site_refinement_flags_adp
C1A C 0.9170(4) 0.2203(8) 0.5651(3) 0.0417(17) Uani 1 1 d . .
C2A C 0.9709(4) 0.2747(10) 0.6080(3) 0.0480(18) Uani 1 1 d . .
H2A H 0.9560 0.3257 0.6444 0.058 Uiso 1 1 calc R U
C3A C 1.0445(4) 0.2558(9) 0.5987(3) 0.052(2) Uani 1 1 d . .
H3A H 1.0802 0.2927 0.6284 0.062 Uiso 1 1 calc R U
C4A C 1.0666(4) 0.1825(10) 0.5456(3) 0.0482(18) Uani 1 1 d . .
Br1A Br 1.16845(4) 0.16034(11) 0.53128(4) 0.0662(3) Uani 1 1 d . .
C5A C 1.0152(4) 0.1277(9) 0.5025(3) 0.053(2) Uani 1 1 d . .
H5A H 1.0305 0.0775 0.4662 0.063 Uiso 1 1 calc R U
C6A C 0.9412(4) 0.1468(10) 0.5128(3) 0.0499(19) Uani 1 1 d . .
H6A H 0.9057 0.1083 0.4830 0.060 Uiso 1 1 calc R U
C7A C 0.8381(4) 0.2437(9) 0.5728(3) 0.0466(18) Uani 1 1 d . .
H7A H 0.8067 0.2218 0.5386 0.056 Uiso 1 1 calc R U
C8A C 0.8055(4) 0.2911(10) 0.6212(3) 0.0502(18) Uani 1 1 d . .
H8A H 0.8359 0.3114 0.6561 0.060 Uiso 1 1 calc R U
C9A C 0.7246(4) 0.3159(11) 0.6258(3) 0.0530(18) Uani 1 1 d . .
H9A H 0.7150 0.4378 0.6414 0.064 Uiso 1 1 calc R U
F2A F 0.6895(2) 0.2978(6) 0.57001(16) 0.0737(11) Uani 1 1 d . .
C10A C 0.6925(4) 0.1809(10) 0.6668(3) 0.0515(19) Uani 1 1 d . .
H10B H 0.7032 0.0590 0.6530 0.062 Uiso 1 1 calc R U
H10A H 0.7141 0.1953 0.7079 0.062 Uiso 1 1 calc R U
O11A O 0.6145(2) 0.2105(6) 0.6658(2) 0.0528(13) Uani 1 1 d . .
C12A C 0.5760(4) 0.1026(10) 0.7015(3) 0.0477(18) Uani 1 1 d . .
O12A O 0.6049(3) -0.0029(7) 0.7351(2) 0.0633(14) Uani 1 1 d . .
C13A C 0.4955(4) 0.1294(9) 0.6933(3) 0.0448(17) Uani 1 1 d . .
C14A C 0.4643(4) 0.2330(9) 0.6466(3) 0.0521(19) Uani 1 1 d . .
H14A H 0.4954 0.2877 0.6190 0.062 Uiso 1 1 calc R U
C15A C 0.3893(4) 0.2561(10) 0.6404(3) 0.057(2) Uani 1 1 d . .
H15A H 0.3680 0.3266 0.6089 0.069 Uiso 1 1 calc R U
C16A C 0.3454(4) 0.1741(11) 0.6811(3) 0.0527(18) Uani 1 1 d . .
F1A F 0.2714(2) 0.1961(6) 0.67539(19) 0.0769(14) Uani 1 1 d . .
C17A C 0.3737(4) 0.0692(10) 0.7260(3) 0.058(2) Uani 1 1 d . .
H17A H 0.3421 0.0127 0.7529 0.069 Uiso 1 1 calc R U
C18A C 0.4491(4) 0.0464(10) 0.7318(3) 0.0540(19) Uani 1 1 d . .
H18A H 0.4694 -0.0275 0.7628 0.065 Uiso 1 1 calc R U
C1B C 0.5820(3) 0.3023(9) 0.4270(3) 0.0408(16) Uani 1 1 d . .
C2B C 0.5527(4) 0.3981(9) 0.4740(3) 0.0504(19) Uani 1 1 d . .
H2B H 0.5853 0.4592 0.5012 0.060 Uiso 1 1 calc R U
C3B C 0.4782(4) 0.4064(9) 0.4817(3) 0.0512(19) Uani 1 1 d . .
H3B H 0.4595 0.4750 0.5132 0.061 Uiso 1 1 calc R U
C4B C 0.4311(3) 0.3151(10) 0.4436(3) 0.0446(17) Uani 1 1 d . .
Br1B Br 0.32850(4) 0.31379(10) 0.45729(3) 0.0625(3) Uani 1 1 d . .
C5B C 0.4576(4) 0.2210(10) 0.3961(3) 0.0462(18) Uani 1 1 d . .
H5B H 0.4245 0.1598 0.3692 0.055 Uiso 1 1 calc R U
C6B C 0.5318(4) 0.2168(9) 0.3881(3) 0.0467(19) Uani 1 1 d . .
H6B H 0.5496 0.1536 0.3550 0.056 Uiso 1 1 calc R U
C7B C 0.6613(4) 0.2943(10) 0.4218(3) 0.0486(17) Uani 1 1 d . .
H7B H 0.6900 0.3547 0.4520 0.058 Uiso 1 1 calc R U
C8B C 0.6985(4) 0.2144(9) 0.3808(3) 0.0505(19) Uani 1 1 d . .
H8B H 0.6717 0.1545 0.3494 0.061 Uiso 1 1 calc R U
C9B C 0.7806(4) 0.2128(9) 0.3810(3) 0.0527(19) Uani 1 1 d . .
H9B H 0.8002 0.2863 0.4153 0.063 Uiso 1 1 calc R U
F2B F 0.8064(2) 0.0400(6) 0.3886(3) 0.1119(19) Uani 1 1 d . .
C10B C 0.8108(4) 0.2833(13) 0.3255(3) 0.066(2) Uani 1 1 d . .
H10D H 0.7939 0.2089 0.2911 0.079 Uiso 1 1 calc R U
H10C H 0.7928 0.4061 0.3183 0.079 Uiso 1 1 calc R U
O11B O 0.8903(2) 0.2825(7) 0.3311(2) 0.0589(13) Uani 1 1 d . .
O12B O 0.8972(3) 0.0843(8) 0.2575(2) 0.0760(17) Uani 1 1 d . .
C12B C 0.9274(4) 0.1811(10) 0.2938(3) 0.0491(18) Uani 1 1 d . .
C13B C 1.0084(4) 0.1999(8) 0.3024(3) 0.0398(16) Uani 1 1 d . .
C14B C 1.0416(4) 0.3037(10) 0.3474(3) 0.0525(18) Uani 1 1 d . .
H14B H 1.0119 0.3657 0.3744 0.063 Uiso 1 1 calc R U
C15B C 1.1165(4) 0.3170(11) 0.3530(3) 0.0573(19) Uani 1 1 d . .
H15B H 1.1395 0.3837 0.3846 0.069 Uiso 1 1 calc R U
C16B C 1.1579(4) 0.2323(9) 0.3120(3) 0.0473(18) Uani 1 1 d . .
F1B F 1.2322(2) 0.2491(6) 0.31619(19) 0.0723(13) Uani 1 1 d . .
C17B C 1.1280(4) 0.1264(10) 0.2682(3) 0.0496(19) Uani 1 1 d . .
H17B H 1.1584 0.0647 0.2417 0.059 Uiso 1 1 calc R U
C18B C 1.0525(4) 0.1114(9) 0.2635(3) 0.0483(18) Uani 1 1 d . .
H18B H 1.0303 0.0390 0.2329 0.058 Uiso 1 1 calc R U
C1D C 0.5738(4) -0.0432(9) 0.9370(3) 0.0465(18) Uani 1 1 d . .
C2D C 0.5449(4) 0.0235(10) 0.9893(3) 0.054(2) Uani 1 1 d . .
H2D H 0.5777 0.0628 1.0208 0.065 Uiso 1 1 calc R U
C3D C 0.4704(4) 0.0337(10) 0.9963(3) 0.054(2) Uani 1 1 d . .
H3D H 0.4520 0.0788 1.0323 0.065 Uiso 1 1 calc R U
C4D C 0.4231(4) -0.0216(10) 0.9512(3) 0.0486(18) Uani 1 1 d . .
Br1D Br 0.31954(4) -0.01025(13) 0.96148(4) 0.0754(3) Uani 1 1 d . .
C5D C 0.4490(4) -0.0858(11) 0.8982(3) 0.055(2) Uani 1 1 d . .
H5D H 0.4155 -0.1237 0.8669 0.067 Uiso 1 1 calc R U
C6D C 0.5230(4) -0.0937(10) 0.8917(3) 0.0518(19) Uani 1 1 d . .
H6D H 0.5407 -0.1352 0.8550 0.062 Uiso 1 1 calc R U
C7D C 0.6534(4) -0.0523(10) 0.9320(3) 0.0496(18) Uani 1 1 d . .
H7D H 0.6826 -0.0208 0.9666 0.060 Uiso 1 1 calc R U
C8D C 0.6895(4) -0.0994(10) 0.8848(3) 0.055(2) Uani 1 1 d . .
H8D H 0.6617 -0.1303 0.8494 0.066 Uiso 1 1 calc R U
C9D C 0.7709(4) -0.1069(9) 0.8839(3) 0.055(2) Uani 1 1 d . .
H9D H 0.7923 -0.0623 0.9230 0.066 Uiso 1 1 calc R U
F2D F 0.7947(2) -0.2812(5) 0.8755(2) 0.0917(14) Uani 1 1 d . .
C10D C 0.8008(4) 0.0037(11) 0.8343(3) 0.0523(19) Uani 1 1 d . .
H10H H 0.7821 -0.0417 0.7950 0.063 Uiso 1 1 calc R U
H10G H 0.7850 0.1290 0.8382 0.063 Uiso 1 1 calc R U
O11D O 0.8801(2) -0.0079(7) 0.8390(2) 0.0523(12) Uani 1 1 d . .
O12D O 0.8868(3) 0.1810(7) 0.7628(2) 0.0655(15) Uani 1 1 d . .
C12D C 0.9174(4) 0.0868(10) 0.7998(3) 0.0502(19) Uani 1 1 d . .
C13D C 0.9974(4) 0.0609(9) 0.8080(3) 0.0440(18) Uani 1 1 d . .
C14D C 1.0296(4) -0.0419(10) 0.8538(3) 0.0524(19) Uani 1 1 d . .
H14D H 0.9993 -0.0966 0.8820 0.063 Uiso 1 1 calc R U
C15D C 1.1045(4) -0.0649(9) 0.8585(3) 0.055(2) Uani 1 1 d . .
H15D H 1.1266 -0.1337 0.8900 0.067 Uiso 1 1 calc R U
C16D C 1.1467(4) 0.0127(11) 0.8171(3) 0.0546(19) Uani 1 1 d . .
F1D F 1.2207(2) -0.0159(7) 0.81998(18) 0.0722(12) Uani 1 1 d . .
C17D C 1.1182(5) 0.1182(11) 0.7722(3) 0.060(2) Uani 1 1 d . .
H17D H 1.1494 0.1739 0.7449 0.071 Uiso 1 1 calc R U
C18D C 1.0431(4) 0.1413(10) 0.7677(3) 0.0552(19) Uani 1 1 d . .
H18D H 1.0220 0.2133 0.7365 0.066 Uiso 1 1 calc R U
Br1C Br 1.16530(4) -0.17149(10) 0.03675(3) 0.0602(3) Uani 1 1 d . .
C1C C 0.9146(4) -0.1084(9) 0.0743(3) 0.0427(17) Uani 1 1 d . .
F1C F 0.2740(2) -0.0713(6) 0.1941(2) 0.0783(14) Uani 1 1 d . .
C2C C 0.9386(4) -0.2050(10) 0.0254(3) 0.0482(18) Uani 1 1 d . .
H2C H 0.9028 -0.2559 -0.0018 0.058 Uiso 1 1 calc R U
F2C F 0.6901(2) -0.0015(8) 0.07591(17) 0.0951(15) Uani 1 1 d . .
C3C C 1.0116(4) -0.2284(9) 0.0154(3) 0.0459(18) Uani 1 1 d . .
H3C H 1.0261 -0.2980 -0.0174 0.055 Uiso 1 1 calc R U
C4C C 1.0633(3) -0.1513(9) 0.0528(3) 0.0433(18) Uani 1 1 d . .
C5C C 1.0426(4) -0.0516(9) 0.1019(3) 0.0470(19) Uani 1 1 d . .
H5C H 1.0789 0.0028 0.1278 0.056 Uiso 1 1 calc R U
C6C C 0.9695(4) -0.0336(9) 0.1119(3) 0.0419(17) Uani 1 1 d . .
H6C H 0.9554 0.0323 0.1457 0.050 Uiso 1 1 calc R U
C7C C 0.8357(4) -0.0824(9) 0.0816(3) 0.0473(19) Uani 1 1 d . .
H7C H 0.8035 -0.1240 0.0501 0.057 Uiso 1 1 calc R U
C8C C 0.8044(4) -0.0069(10) 0.1275(3) 0.0512(18) Uani 1 1 d . .
H8C H 0.8355 0.0337 0.1599 0.061 Uiso 1 1 calc R U
C9C C 0.7237(4) 0.0179(11) 0.1313(3) 0.0553(19) Uani 1 1 d . .
H9C H 0.7140 0.1407 0.1461 0.066 Uiso 1 1 calc R U
C10C C 0.6919(4) -0.1125(11) 0.1725(3) 0.061(2) Uani 1 1 d . .
H10F H 0.7091 -0.2333 0.1624 0.073 Uiso 1 1 calc R U
H10E H 0.7100 -0.0858 0.2139 0.073 Uiso 1 1 calc R U
O11C O 0.6124(3) -0.1092(7) 0.1694(2) 0.0608(14) Uani 1 1 d . .
O12C O 0.6118(3) 0.1108(8) 0.2369(2) 0.0720(16) Uani 1 1 d . .
C12C C 0.5785(4) 0.0085(11) 0.2049(3) 0.0495(18) Uani 1 1 d . .
C13C C 0.4975(4) -0.0104(9) 0.1990(3) 0.0434(16) Uani 1 1 d . .
C14C C 0.4637(4) -0.1256(10) 0.1588(3) 0.055(2) Uani 1 1 d . .
H14C H 0.4926 -0.1918 0.1323 0.066 Uiso 1 1 calc R U
C15C C 0.3874(4) -0.1460(11) 0.1565(4) 0.066(2) Uani 1 1 d . .
H15C H 0.3637 -0.2266 0.1292 0.079 Uiso 1 1 calc R U
C16C C 0.3475(4) -0.0466(10) 0.1947(3) 0.0519(19) Uani 1 1 d . .
C17C C 0.3792(4) 0.0716(10) 0.2337(3) 0.054(2) Uani 1 1 d . .
H17C H 0.3499 0.1408 0.2591 0.064 Uiso 1 1 calc R U
C18C C 0.4550(4) 0.0888(10) 0.2355(3) 0.0474(18) Uani 1 1 d . .
H18C H 0.4782 0.1708 0.2626 0.057 Uiso 1 1 calc R U

loop_
_atom_site_aniso_label
_atom_site_aniso_U_11
_atom_site_aniso_U_22
_atom_site_aniso_U_33
_atom_site_aniso_U_23
_atom_site_aniso_U_13
_atom_site_aniso_U_12
C1A 0.055(5) 0.033(4) 0.037(4) 0.008(3) 0.000(4) 0.000(3)
C2A 0.054(5) 0.055(5) 0.036(4) 0.001(3) 0.004(4) 0.000(4)
C3A 0.060(5) 0.055(5) 0.040(4) 0.007(4) 0.001(4) -0.009(4)
C4A 0.052(4) 0.043(4) 0.050(4) 0.002(4) 0.007(4) 0.001(4)
Br1A 0.0527(5) 0.0679(6) 0.0785(6) -0.0023(5) 0.0078(4) 0.0046(4)
C5A 0.065(5) 0.045(4) 0.049(4) -0.007(4) 0.002(4) -0.002(4)
C6A 0.057(5) 0.039(4) 0.053(4) 0.001(4) -0.008(4) -0.006(4)
C7A 0.049(4) 0.046(4) 0.045(4) 0.009(3) -0.004(4) 0.001(3)
C8A 0.049(4) 0.045(4) 0.057(4) 0.009(4) 0.008(4) 0.002(4)
C9A 0.054(5) 0.057(5) 0.048(4) -0.005(4) 0.007(3) 0.002(4)
F2A 0.056(3) 0.098(3) 0.066(2) 0.022(2) -0.002(2) 0.005(2)
C10A 0.057(5) 0.047(4) 0.050(4) -0.002(4) 0.004(4) 0.005(4)
O11A 0.048(3) 0.053(3) 0.058(3) 0.009(2) 0.011(2) 0.003(2)
C12A 0.064(5) 0.044(4) 0.035(4) 0.000(4) 0.006(4) -0.002(4)
O12A 0.062(3) 0.065(3) 0.063(3) 0.023(3) 0.006(3) 0.003(3)
C13A 0.052(4) 0.040(4) 0.043(4) -0.010(3) 0.006(3) -0.003(3)
C14A 0.064(5) 0.045(4) 0.047(4) 0.004(3) 0.009(4) -0.006(4)
C15A 0.062(5) 0.057(5) 0.052(4) 0.005(4) -0.006(4) -0.002(4)
C16A 0.050(5) 0.051(4) 0.057(5) -0.010(4) 0.005(4) 0.000(4)
F1A 0.053(3) 0.090(4) 0.088(3) 0.010(3) 0.005(2) 0.000(3)
C17A 0.059(5) 0.065(5) 0.051(5) 0.002(4) 0.020(4) -0.007(4)
C18A 0.062(5) 0.056(5) 0.045(4) 0.008(4) 0.011(4) -0.002(4)
C1B 0.043(4) 0.041(4) 0.038(3) 0.008(3) 0.001(3) -0.002(3)
C2B 0.064(5) 0.041(4) 0.046(4) -0.009(3) 0.003(4) -0.008(4)
C3B 0.053(5) 0.050(4) 0.052(5) -0.004(4) 0.011(4) 0.003(4)
C4B 0.046(4) 0.040(4) 0.048(4) 0.013(4) 0.004(3) 0.001(4)
Br1B 0.0480(5) 0.0750(6) 0.0651(5) 0.0137(4) 0.0083(4) 0.0103(4)
C5B 0.046(5) 0.052(4) 0.040(4) 0.003(4) -0.001(4) -0.002(3)
C6B 0.044(4) 0.058(5) 0.038(4) -0.001(3) 0.002(3) -0.004(4)
C7B 0.056(5) 0.051(4) 0.039(4) 0.007(4) -0.001(3) -0.007(4)
C8B 0.047(4) 0.056(4) 0.048(4) 0.002(4) -0.003(4) -0.001(3)
C9B 0.043(4) 0.044(4) 0.071(5) 0.002(4) 0.001(4) 0.003(3)
F2B 0.066(3) 0.060(3) 0.210(6) 0.051(3) 0.013(3) 0.010(2)
C10B 0.046(5) 0.097(6) 0.055(5) 0.010(5) 0.014(4) 0.012(5)
O11B 0.043(3) 0.076(4) 0.058(3) -0.001(3) 0.010(2) 0.010(3)
O12B 0.048(3) 0.114(5) 0.065(3) -0.034(3) -0.002(3) 0.003(3)
C12B 0.058(5) 0.053(4) 0.038(4) 0.002(4) 0.010(4) 0.011(4)
C13B 0.047(4) 0.035(4) 0.038(4) 0.003(3) 0.007(3) 0.005(3)
C14B 0.058(5) 0.041(4) 0.059(4) -0.017(4) 0.008(4) 0.004(4)
C15B 0.052(5) 0.055(5) 0.065(5) -0.016(4) 0.002(4) 0.001(4)
C16B 0.034(4) 0.047(4) 0.061(4) -0.001(4) 0.007(4) -0.001(3)
F1B 0.045(3) 0.078(3) 0.093(3) -0.017(2) 0.005(2) -0.006(2)
C17B 0.045(5) 0.057(5) 0.047(4) -0.002(4) 0.012(3) 0.012(4)
C18B 0.054(5) 0.057(4) 0.034(4) -0.003(3) -0.001(3) 0.003(4)
C1D 0.050(4) 0.044(4) 0.045(4) -0.001(3) 0.005(4) -0.003(3)
C2D 0.054(5) 0.060(5) 0.047(4) -0.009(4) -0.002(4) 0.006(4)
C3D 0.063(5) 0.051(5) 0.050(4) 0.000(4) 0.006(4) 0.014(4)
C4D 0.040(4) 0.051(4) 0.054(4) 0.011(4) -0.003(4) 0.002(4)
Br1D 0.0512(5) 0.0902(7) 0.0853(6) 0.0082(5) 0.0075(5) -0.0010(5)
C5D 0.055(5) 0.066(5) 0.045(5) -0.004(4) -0.006(4) -0.013(4)
C6D 0.061(5) 0.057(5) 0.037(4) 0.001(4) 0.004(4) -0.011(4)
C7D 0.049(4) 0.057(5) 0.043(4) 0.004(3) 0.004(3) -0.004(4)
C8D 0.049(5) 0.055(5) 0.060(5) -0.005(4) -0.001(4) -0.007(4)
C9D 0.059(5) 0.041(4) 0.065(5) 0.002(4) 0.013(4) 0.001(3)
F2D 0.081(3) 0.045(2) 0.151(4) 0.008(3) 0.038(3) 0.011(2)
C10D 0.048(4) 0.058(5) 0.050(4) -0.002(4) 0.007(3) 0.002(4)
O11D 0.046(3) 0.061(3) 0.051(3) 0.010(3) 0.009(2) 0.006(2)
O12D 0.068(4) 0.073(4) 0.055(3) 0.015(3) 0.003(3) 0.009(3)
C12D 0.060(5) 0.051(5) 0.040(4) -0.013(4) 0.009(4) -0.002(4)
C13D 0.057(5) 0.042(4) 0.032(4) -0.008(3) 0.000(4) 0.004(3)
C14D 0.052(5) 0.052(5) 0.053(5) -0.005(4) 0.008(4) -0.004(4)
C15D 0.060(5) 0.045(4) 0.061(5) 0.003(4) 0.002(4) 0.000(4)
C16D 0.048(5) 0.056(5) 0.060(5) -0.016(4) 0.005(4) -0.003(4)
F1D 0.052(3) 0.086(3) 0.079(3) -0.002(3) 0.005(2) -0.002(3)
C17D 0.066(6) 0.067(5) 0.046(4) 0.002(4) 0.009(4) -0.001(4)
C18D 0.067(5) 0.058(5) 0.041(4) 0.002(4) 0.010(4) 0.006(4)
Br1C 0.0483(5) 0.0727(6) 0.0605(5) 0.0068(4) 0.0131(4) 0.0107(4)
C1C 0.048(4) 0.044(4) 0.037(4) 0.012(3) 0.003(3) 0.000(3)
F1C 0.047(3) 0.081(3) 0.108(3) -0.012(3) 0.013(2) -0.002(2)
C2C 0.049(4) 0.046(4) 0.049(4) 0.001(4) -0.002(3) -0.006(4)
F2C 0.051(3) 0.170(5) 0.063(3) 0.008(3) -0.007(2) 0.020(3)
C3C 0.052(5) 0.042(4) 0.045(4) -0.009(3) 0.009(4) 0.005(3)
C4C 0.037(4) 0.052(5) 0.042(4) 0.007(4) 0.009(3) 0.009(3)
C5C 0.050(5) 0.050(5) 0.041(4) 0.006(4) 0.000(4) -0.001(4)
C6C 0.054(5) 0.037(4) 0.035(4) 0.000(3) 0.003(3) 0.003(3)
C7C 0.043(4) 0.062(5) 0.037(4) 0.007(3) 0.004(3) -0.001(3)
C8C 0.039(4) 0.072(5) 0.042(4) 0.010(4) -0.004(3) -0.001(4)
C9C 0.057(5) 0.059(5) 0.050(4) 0.007(4) 0.000(4) 0.001(4)
C10C 0.046(5) 0.065(5) 0.073(5) 0.002(5) 0.014(4) 0.012(4)
O11C 0.042(3) 0.066(3) 0.076(3) -0.013(3) 0.018(3) 0.005(3)
O12C 0.057(3) 0.095(4) 0.063(3) -0.025(3) 0.001(3) -0.006(3)
C12C 0.043(4) 0.062(5) 0.043(4) 0.011(4) 0.003(3) -0.001(4)
C13C 0.050(4) 0.037(4) 0.043(4) 0.008(3) 0.005(3) 0.001(3)
C14C 0.051(5) 0.050(5) 0.066(5) -0.007(4) 0.020(4) 0.004(4)
C15C 0.058(5) 0.057(5) 0.085(6) -0.021(4) 0.008(4) -0.013(4)
C16C 0.037(4) 0.047(4) 0.073(5) 0.008(4) 0.008(4) -0.004(4)
C17C 0.058(5) 0.052(4) 0.053(4) 0.003(4) 0.016(4) 0.009(4)
C18C 0.044(4) 0.059(4) 0.040(4) 0.000(3) 0.010(3) 0.001(3)

loop_
_atom_type_symbol
_atom_type_description
_atom_type_scat_dispersion_real
_atom_type_scat_dispersion_imag
_atom_type_scat_source
C C 0.0033 0.0016 'International Tables Vol C Tables 4.2.6.8 and 6.1.1.4'
H H 0.0000 0.0000 'International Tables Vol C Tables 4.2.6.8 and 6.1.1.4'
O O 0.0106 0.0060 'International Tables Vol C Tables 4.2.6.8 and 6.1.1.4'
F F 0.0171 0.0103 'International Tables Vol C Tables 4.2.6.8 and 6.1.1.4'
Br Br -0.2901 2.4595 'International Tables Vol C Tables 4.2.6.8 and 6.1.1.4'

loop_
_geom_angle_atom_site_label_1
_geom_angle_atom_site_label_2
_geom_angle_atom_site_label_3
_geom_angle
C6A C1A C2A 117.4(6)
C6A C1A C7A 119.9(6)
C2A C1A C7A 122.6(7)
C3A C2A C1A 121.3(7)
C3A C2A H2A 119.4
C1A C2A H2A 119.4
C2A C3A C4A 119.7(6)
C2A C3A H3A 120.1
C4A C3A H3A 120.1
C5A C4A C3A 120.5(7)
C5A C4A Br1A 119.3(6)
C3A C4A Br1A 120.2(5)
C4A C5A C6A 119.1(7)
C4A C5A H5A 120.5
C6A C5A H5A 120.5
C5A C6A C1A 122.0(6)
C5A C6A H6A 119.0
C1A C6A H6A 119.0
C8A C7A C1A 127.9(6)
C8A C7A H7A 116.0
C1A C7A H7A 116.0
C7A C8A C9A 125.2(7)
C7A C8A H8A 117.4
C9A C8A H8A 117.4
F2A C9A C8A 109.8(6)
F2A C9A C10A 108.1(6)
C8A C9A C10A 111.6(6)
F2A C9A H9A 109.1
C8A C9A H9A 109.1
C10A C9A H9A 109.1
O11A C10A C9A 107.2(5)
O11A C10A H10B 110.3
C9A C10A H10B 110.3
O11A C10A H10A 110.3
C9A C10A H10A 110.3
H10B C10A H10A 108.5
C12A O11A C10A 115.7(5)
O12A C12A O11A 123.0(7)
O12A C12A C13A 124.8(7)
O11A C12A C13A 112.2(6)
C18A C13A C14A 118.7(7)
C18A C13A C12A 119.2(6)
C14A C13A C12A 122.0(7)
C15A C14A C13A 120.6(7)
C15A C14A H14A 119.7
C13A C14A H14A 119.7
C14A C15A C16A 118.4(7)
C14A C15A H15A 120.8
C16A C15A H15A 120.8
F1A C16A C17A 118.7(7)
F1A C16A C15A 118.8(6)
C17A C16A C15A 122.5(7)
C16A C17A C18A 118.8(7)
C16A C17A H17A 120.6
C18A C17A H17A 120.6
C17A C18A C13A 121.0(7)
C17A C18A H18A 119.5
C13A C18A H18A 119.5
C6B C1B C2B 116.7(6)
C6B C1B C7B 123.7(6)
C2B C1B C7B 119.6(6)
C3B C2B C1B 121.9(6)
C3B C2B H2B 119.1
C1B C2B H2B 119.1
C4B C3B C2B 119.4(7)
C4B C3B H3B 120.3
C2B C3B H3B 120.3
C3B C4B C5B 120.5(6)
C3B C4B Br1B 119.5(6)
C5B C4B Br1B 120.0(5)
C6B C5B C4B 119.5(6)
C6B C5B H5B 120.2
C4B C5B H5B 120.2
C5B C6B C1B 121.9(7)
C5B C6B H6B 119.1
C1B C6B H6B 119.1
C8B C7B C1B 128.3(6)
C8B C7B H7B 115.9
C1B C7B H7B 115.9
C7B C8B C9B 123.3(6)
C7B C8B H8B 118.3
C9B C8B H8B 118.3
F2B C9B C10B 107.7(7)
F2B C9B C8B 109.8(6)
C10B C9B C8B 113.8(6)
F2B C9B H9B 108.5
C10B C9B H9B 108.5
C8B C9B H9B 108.5
O11B C10B C9B 109.3(5)
O11B C10B H10D 109.8
C9B C10B H10D 109.8
O11B C10B H10C 109.8
C9B C10B H10C 109.8
H10D C10B H10C 108.3
C12B O11B C10B 118.5(6)
O12B C12B O11B 122.9(7)
O12B C12B C13B 124.3(7)
O11B C12B C13B 112.8(6)
C18B C13B C14B 119.0(6)
C18B C13B C12B 118.1(6)
C14B C13B C12B 122.9(6)
C15B C14B C13B 120.3(7)
C15B C14B H14B 119.8
C13B C14B H14B 119.8
C14B C15B C16B 118.6(7)
C14B C15B H15B 120.7
C16B C15B H15B 120.7
F1B C16B C17B 117.9(7)
F1B C16B C15B 119.0(6)
C17B C16B C15B 123.0(7)
C16B C17B C18B 117.9(7)
C16B C17B H17B 121.1
C18B C17B H17B 121.1
C17B C18B C13B 121.1(6)
C17B C18B H18B 119.5
C13B C18B H18B 119.5
C6D C1D C2D 116.6(6)
C6D C1D C7D 123.8(7)
C2D C1D C7D 119.5(6)
C3D C2D C1D 121.7(6)
C3D C2D H2D 119.1
C1D C2D H2D 119.1
C4D C3D C2D 119.3(7)
C4D C3D H3D 120.3
C2D C3D H3D 120.3
C3D C4D C5D 121.2(7)
C3D C4D Br1D 119.2(6)
C5D C4D Br1D 119.6(5)
C6D C5D C4D 118.8(6)
C6D C5D H5D 120.6
C4D C5D H5D 120.6
C5D C6D C1D 122.3(7)
C5D C6D H6D 118.8
C1D C6D H6D 118.8
C8D C7D C1D 127.3(6)
C8D C7D H7D 116.3
C1D C7D H7D 116.3
C7D C8D C9D 123.7(7)
C7D C8D H8D 118.2
C9D C8D H8D 118.2
F2D C9D C8D 110.7(6)
F2D C9D C10D 107.2(6)
C8D C9D C10D 112.5(6)
F2D C9D H9D 108.8
C8D C9D H9D 108.8
C10D C9D H9D 108.8
O11D C10D C9D 107.7(5)
O11D C10D H10H 110.2
C9D C10D H10H 110.2
O11D C10D H10G 110.2
C9D C10D H10G 110.2
H10H C10D H10G 108.5
C12D O11D C10D 116.9(5)
O12D C12D O11D 122.2(7)
O12D C12D C13D 125.9(7)
O11D C12D C13D 112.0(6)
C14D C13D C18D 118.5(7)
C14D C13D C12D 123.1(7)
C18D C13D C12D 118.5(6)
C15D C14D C13D 120.6(7)
C15D C14D H14D 119.7
C13D C14D H14D 119.7
C16D C15D C14D 118.7(7)
C16D C15D H15D 120.6
C14D C15D H15D 120.6
F1D C16D C15D 119.0(7)
F1D C16D C17D 117.8(7)
C15D C16D C17D 123.1(7)
C16D C17D C18D 118.0(8)
C16D C17D H17D 121.0
C18D C17D H17D 121.0
C17D C18D C13D 121.1(7)
C17D C18D H18D 119.5
C13D C18D H18D 119.5
C6C C1C C2C 116.4(6)
C6C C1C C7C 123.6(7)
C2C C1C C7C 119.9(6)
C3C C2C C1C 122.2(6)
C3C C2C H2C 118.9
C1C C2C H2C 118.9
C4C C3C C2C 119.5(6)
C4C C3C H3C 120.3
C2C C3C H3C 120.3
C3C C4C C5C 120.8(6)
C3C C4C Br1C 119.8(5)
C5C C4C Br1C 119.3(5)
C6C C5C C4C 118.8(6)
C6C C5C H5C 120.6
C4C C5C H5C 120.6
C5C C6C C1C 122.3(6)
C5C C6C H6C 118.8
C1C C6C H6C 118.8
C8C C7C C1C 127.0(6)
C8C C7C H7C 116.5
C1C C7C H7C 116.5
C7C C8C C9C 123.9(6)
C7C C8C H8C 118.0
C9C C8C H8C 118.0
F2C C9C C8C 109.7(6)
F2C C9C C10C 109.0(6)
C8C C9C C10C 111.4(6)
F2C C9C H9C 108.9
C8C C9C H9C 108.9
C10C C9C H9C 108.9
O11C C10C C9C 112.0(6)
O11C C10C H10F 109.2
C9C C10C H10F 109.2
O11C C10C H10E 109.2
C9C C10C H10E 109.2
H10F C10C H10E 107.9
C12C O11C C10C 117.6(5)
O12C C12C O11C 122.7(6)
O12C C12C C13C 126.1(7)
O11C C12C C13C 111.2(6)
C18C C13C C14C 119.3(6)
C18C C13C C12C 118.6(6)
C14C C13C C12C 122.1(7)
C13C C14C C15C 120.5(7)
C13C C14C H14C 119.8
C15C C14C H14C 119.8
C16C C15C C14C 118.1(7)
C16C C15C H15C 121.0
C14C C15C H15C 121.0
F1C C16C C17C 119.2(7)
F1C C16C C15C 118.1(7)
C17C C16C C15C 122.8(7)
C16C C17C C18C 118.2(7)
C16C C17C H17C 120.9
C18C C17C H17C 120.9
C13C C18C C17C 121.2(7)
C13C C18C H18C 119.4
C17C C18C H18C 119.4

loop_
_geom_bond_atom_site_label_1
_geom_bond_atom_site_label_2
_geom_bond_distance
C1A C6A 1.385(9)
C1A C2A 1.402(8)
C1A C7A 1.460(9)
C2A C3A 1.368(9)
C2A H2A 0.9500
C3A C4A 1.387(9)
C3A H3A 0.9500
C4A C5A 1.375(9)
C4A Br1A 1.897(7)
C5A C6A 1.381(9)
C5A H5A 0.9500
C6A H6A 0.9500
C7A C8A 1.307(9)
C7A H7A 0.9500
C8A C9A 1.489(9)
C8A H8A 0.9500
C9A F2A 1.384(7)
C9A C10A 1.505(10)
C9A H9A 1.0000
C10A O11A 1.432(8)
C10A H10B 0.9900
C10A H10A 0.9900
O11A C12A 1.355(8)
C12A O12A 1.198(8)
C12A C13A 1.477(9)
C13A C18A 1.383(9)
C13A C14A 1.403(9)
C14A C15A 1.374(9)
C14A H14A 0.9500
C15A C16A 1.383(9)
C15A H15A 0.9500
C16A F1A 1.354(7)
C16A C17A 1.362(10)
C17A C18A 1.378(10)
C17A H17A 0.9500
C18A H18A 0.9500
C1B C6B 1.390(8)
C1B C2B 1.400(9)
C1B C7B 1.451(9)
C2B C3B 1.373(9)
C2B H2B 0.9500
C3B C4B 1.365(9)
C3B H3B 0.9500
C4B C5B 1.383(9)
C4B Br1B 1.900(6)
C5B C6B 1.366(9)
C5B H5B 0.9500
C6B H6B 0.9500
C7B C8B 1.310(9)
C7B H7B 0.9500
C8B C9B 1.491(9)
C8B H8B 0.9500
C9B F2B 1.389(7)
C9B C10B 1.479(10)
C9B H9B 1.0000
C10B O11B 1.444(7)
C10B H10D 0.9900
C10B H10C 0.9900
O11B C12B 1.336(8)
O12B C12B 1.204(8)
C12B C13B 1.481(9)
C13B C18B 1.382(9)
C13B C14B 1.391(9)
C14B C15B 1.363(9)
C14B H14B 0.9500
C15B C16B 1.370(9)
C15B H15B 0.9500
C16B F1B 1.353(7)
C16B C17B 1.358(9)
C17B C18B 1.374(9)
C17B H17B 0.9500
C18B H18B 0.9500
C1D C6D 1.393(8)
C1D C2D 1.398(9)
C1D C7D 1.457(9)
C2D C3D 1.369(9)
C2D H2D 0.9500
C3D C4D 1.361(9)
C3D H3D 0.9500
C4D C5D 1.384(9)
C4D Br1D 1.906(7)
C5D C6D 1.358(9)
C5D H5D 0.9500
C6D H6D 0.9500
C7D C8D 1.317(9)
C7D H7D 0.9500
C8D C9D 1.479(9)
C8D H8D 0.9500
C9D F2D 1.396(8)
C9D C10D 1.509(10)
C9D H9D 1.0000
C10D O11D 1.440(7)
C10D H10H 0.9900
C10D H10G 0.9900
O11D C12D 1.339(8)
O12D C12D 1.206(8)
C12D C13D 1.468(9)
C13D C14D 1.392(9)
C13D C18D 1.393(9)
C14D C15D 1.370(9)
C14D H14D 0.9500
C15D C16D 1.360(9)
C15D H15D 0.9500
C16D F1D 1.359(8)
C16D C17D 1.365(10)
C17D C18D 1.373(10)
C17D H17D 0.9500
C18D H18D 0.9500
Br1C C4C 1.908(6)
C1C C6C 1.393(8)
C1C C2C 1.400(9)
C1C C7C 1.462(9)
F1C C16C 1.346(7)
C2C C3C 1.364(9)
C2C H2C 0.9500
F2C C9C 1.365(7)
C3C C4C 1.360(8)
C3C H3C 0.9500
C4C C5C 1.396(9)
C5C C6C 1.363(9)
C5C H5C 0.9500
C6C H6C 0.9500
C7C C8C 1.326(9)
C7C H7C 0.9500
C8C C9C 1.482(9)
C8C H8C 0.9500
C9C C10C 1.482(10)
C9C H9C 1.0000
C10C O11C 1.442(8)
C10C H10F 0.9900
C10C H10E 0.9900
O11C C12C 1.355(8)
O12C C12C 1.197(8)
C12C C13C 1.478(9)
C13C C18C 1.371(9)
C13C C14C 1.374(9)
C14C C15C 1.392(9)
C14C H14C 0.9500
C15C C16C 1.368(10)
C15C H15C 0.9500
C16C C17C 1.356(10)
C17C C18C 1.381(10)
C17C H17C 0.9500
C18C H18C 0.9500

loop_
_geom_torsion_atom_site_label_1
_geom_torsion_atom_site_label_2
_geom_torsion_atom_site_label_3
_geom_torsion_atom_site_label_4
_geom_torsion
C6A C1A C2A C3A 0.0(10)
C7A C1A C2A C3A -178.0(6)
C1A C2A C3A C4A 0.4(10)
C2A C3A C4A C5A -0.4(11)
C2A C3A C4A Br1A 178.6(5)
C3A C4A C5A C6A 0.0(11)
Br1A C4A C5A C6A -178.9(5)
C4A C5A C6A C1A 0.3(11)
C2A C1A C6A C5A -0.3(10)
C7A C1A C6A C5A 177.7(6)
C6A C1A C7A C8A 171.5(7)
C2A C1A C7A C8A -10.6(11)
C1A C7A C8A C9A 178.8(7)
C7A C8A C9A F2A -5.7(11)
C7A C8A C9A C10A 114.2(8)
F2A C9A C10A O11A -56.2(7)
C8A C9A C10A O11A -177.2(6)
C9A C10A O11A C12A -178.6(6)
C10A O11A C12A O12A 5.0(9)
C10A O11A C12A C13A -174.3(5)
O12A C12A C13A C18A 9.1(10)
O11A C12A C13A C18A -171.7(6)
O12A C12A C13A C14A -169.2(7)
O11A C12A C13A C14A 10.1(9)
C18A C13A C14A C15A 2.0(10)
C12A C13A C14A C15A -179.7(6)
C13A C14A C15A C16A -0.3(10)
C14A C15A C16A F1A 180.0(6)
C14A C15A C16A C17A -1.4(11)
F1A C16A C17A C18A 179.9(6)
C15A C16A C17A C18A 1.2(11)
C16A C17A C18A C13A 0.6(10)
C14A C13A C18A C17A -2.2(10)
C12A C13A C18A C17A 179.5(6)
C6B C1B C2B C3B 0.5(10)
C7B C1B C2B C3B -178.4(6)
C1B C2B C3B C4B 1.7(10)
C2B C3B C4B C5B -2.7(10)
C2B C3B C4B Br1B 175.9(5)
C3B C4B C5B C6B 1.3(10)
Br1B C4B C5B C6B -177.3(5)
C4B C5B C6B C1B 1.1(10)
C2B C1B C6B C5B -2.0(10)
C7B C1B C6B C5B 177.0(6)
C6B C1B C7B C8B 2.3(11)
C2B C1B C7B C8B -178.8(7)
C1B C7B C8B C9B -178.8(6)
C7B C8B C9B F2B 115.5(8)
C7B C8B C9B C10B -123.8(8)
F2B C9B C10B O11B -60.3(8)
C8B C9B C10B O11B 177.7(6)
C9B C10B O11B C12B 117.2(7)
C10B O11B C12B O12B -3.5(10)
C10B O11B C12B C13B 177.0(6)
O12B C12B C13B C18B 5.2(10)
O11B C12B C13B C18B -175.4(6)
O12B C12B C13B C14B -175.6(7)
O11B C12B C13B C14B 3.9(9)
C18B C13B C14B C15B -0.3(10)
C12B C13B C14B C15B -179.6(7)
C13B C14B C15B C16B 2.7(11)
C14B C15B C16B F1B 178.1(7)
C14B C15B C16B C17B -4.3(12)
F1B C16B C17B C18B -179.1(6)
C15B C16B C17B C18B 3.2(11)
C16B C17B C18B C13B -0.6(10)
C14B C13B C18B C17B -0.8(10)
C12B C13B C18B C17B 178.5(6)
C6D C1D C2D C3D 1.9(11)
C7D C1D C2D C3D -179.6(7)
C1D C2D C3D C4D -0.3(11)
C2D C3D C4D C5D -0.8(11)
C2D C3D C4D Br1D 179.2(5)
C3D C4D C5D C6D 0.2(11)
Br1D C4D C5D C6D -179.7(6)
C4D C5D C6D C1D 1.4(11)
C2D C1D C6D C5D -2.4(10)
C7D C1D C6D C5D 179.1(7)
C6D C1D C7D C8D 3.5(12)
C2D C1D C7D C8D -174.9(7)
C1D C7D C8D C9D -179.3(7)
C7D C8D C9D F2D 115.3(8)
C7D C8D C9D C10D -124.9(8)
F2D C9D C10D O11D -60.3(7)
C8D C9D C10D O11D 177.9(6)
C9D C10D O11D C12D -177.8(6)
C10D O11D C12D O12D 1.5(9)
C10D O11D C12D C13D -178.6(5)
O12D C12D C13D C14D 176.2(7)
O11D C12D C13D C14D -3.7(9)
O12D C12D C13D C18D -4.5(10)
O11D C12D C13D C18D 175.5(6)
C18D C13D C14D C15D -0.8(10)
C12D C13D C14D C15D 178.5(6)
C13D C14D C15D C16D -0.9(10)
C14D C15D C16D F1D -177.2(6)
C14D C15D C16D C17D 2.5(11)
F1D C16D C17D C18D 177.3(6)
C15D C16D C17D C18D -2.3(11)
C16D C17D C18D C13D 0.6(11)
C14D C13D C18D C17D 0.9(10)
C12D C13D C18D C17D -178.4(6)
C6C C1C C2C C3C 1.3(10)
C7C C1C C2C C3C 177.9(6)
C1C C2C C3C C4C -2.2(10)
C2C C3C C4C C5C 1.3(10)
C2C C3C C4C Br1C -176.4(5)
C3C C4C C5C C6C 0.4(10)
Br1C C4C C5C C6C 178.0(5)
C4C C5C C6C C1C -1.2(10)
C2C C1C C6C C5C 0.4(9)
C7C C1C C6C C5C -176.0(7)
C6C C1C C7C C8C -9.4(11)
C2C C1C C7C C8C 174.3(7)
C1C C7C C8C C9C 178.8(7)
C7C C8C C9C F2C -16.6(11)
C7C C8C C9C C10C 104.2(8)
F2C C9C C10C O11C -49.5(8)
C8C C9C C10C O11C -170.7(6)
C9C C10C O11C C12C -87.2(7)
C10C O11C C12C O12C 1.9(10)
C10C O11C C12C C13C -177.1(6)
O12C C12C C13C C18C -4.3(11)
O11C C12C C13C C18C 174.7(6)
O12C C12C C13C C14C 176.6(7)
O11C C12C C13C C14C -4.4(9)
C18C C13C C14C C15C -2.2(10)
C12C C13C C14C C15C 176.9(7)
C13C C14C C15C C16C 0.9(11)
C14C C15C C16C F1C -177.5(6)
C14C C15C C16C C17C 0.9(12)
F1C C16C C17C C18C 177.0(6)
C15C C16C C17C C18C -1.4(11)
C14C C13C C18C C17C 1.7(10)
C12C C13C C18C C17C -177.4(6)
C16C C17C C18C C13C 0.1(10)
